data_2017021
loop_
_publ_author_name
'Rodr\'iguez, Ricaurte'
'Nogueras, Manuel'
'Cobo, Justo'
'Glidewell, Christopher'

_publ_section_title
;Different hydrogen-bonded structures in the isomeric solvates
 2-amino-6-anilino-4-methoxy-5-[(<i>E</i>)-4-nitrobenzylideneamino]pyrimidine
 dimethyl sulfoxide solvate and
 2-amino-6-[methyl(phenyl)amino]-5-[(<i>E</i>)-4-nitrobenzylideneamino]pyrimidin-4(3<i>H</i>)-one
 dimethyl sulfoxide solvate
;
_journal_coeditor_code SK3294
_journal_issue 3
_journal_name_full 'Acta Crystallographica Section C'
_journal_page_first o111
_journal_page_last o114
_journal_paper_doi 10.1107/S0108270109004181
_journal_volume 65
_journal_year 2009
_chemical_formula_iupac 'C18 H16 N6 O3, C2 H6 O S'
_chemical_formula_moiety 'C18 H16 N6 O3, C2 H6 O S'
_chemical_formula_sum 'C20 H22 N6 O4 S'
_chemical_formula_weight 442.50
_chemical_name_systematic
;
2-amino-6-[methyl(phenyl)amino]-5-[(E)-4-nitrobenzylideneamino]pyrimidin-
4(3<i>H</i>)-one dimethyl sulfoxide solvate
;
_space_group_IT_number 2
_symmetry_cell_setting triclinic
_symmetry_space_group_name_Hall '-P 1'
_symmetry_space_group_name_H-M 'P -1'
_atom_sites_solution_hydrogens geom
_atom_sites_solution_primary direct
_atom_sites_solution_secondary difmap
_cell_angle_alpha 113.230(7)
_cell_angle_beta 112.295(8)
_cell_angle_gamma 96.709(8)
_cell_formula_units_Z 2
_cell_length_a 10.2601(8)
_cell_length_b 10.4555(6)
_cell_length_c 11.4537(14)
_cell_measurement_reflns_used 4556
_cell_measurement_temperature 120(2)
_cell_measurement_theta_max 27.50
_cell_measurement_theta_min 2.96
_cell_volume 992.0(2)
_computing_cell_refinement 'DIRAX/LSQ (Duisenberg <i>et al.</i>,  2000)'
_computing_data_collection 'COLLECT (Hooft, 1999)'
_computing_data_reduction 'EVALCCD (Duisenberg <i>et al.</i>,  2003)'
_computing_molecular_graphics 'PLATON (Spek, 2009)'
_computing_publication_material 'SHELXL97 (Sheldrick, 2008) and PRPKAPPA (Ferguson, 1999)'
_computing_structure_refinement 'OSCAIL (McArdle, 2003) and SHELXL97 (Sheldrick, 2008)'
_computing_structure_solution 'SIR2004 (Burla <i>et al.</i>,  2005)'
_diffrn_ambient_temperature 120(2)
_diffrn_detector_area_resol_mean 9.091
_diffrn_measured_fraction_theta_full 0.998
_diffrn_measured_fraction_theta_max 0.998
_diffrn_measurement_device_type 'Bruker--Nonius KappaCCD'
_diffrn_measurement_method '\f and \w'
_diffrn_radiation_monochromator graphite
_diffrn_radiation_source 'Bruker-Nonius FR591 rotating anode'
_diffrn_radiation_type 'Mo K\a'
_diffrn_radiation_wavelength 0.71073
_diffrn_reflns_av_R_equivalents 0.0741
_diffrn_reflns_av_sigmaI/netI 0.0578
_diffrn_reflns_limit_h_max 13
_diffrn_reflns_limit_h_min -13
_diffrn_reflns_limit_k_max 13
_diffrn_reflns_limit_k_min -13
_diffrn_reflns_limit_l_max 14
_diffrn_reflns_limit_l_min -14
_diffrn_reflns_number 29046
_diffrn_reflns_theta_full 27.50
_diffrn_reflns_theta_max 27.50
_diffrn_reflns_theta_min 2.96
_diffrn_standards_decay_% 0
_diffrn_standards_number 0
_exptl_absorpt_coefficient_mu 0.206
_exptl_absorpt_correction_T_max 0.984
_exptl_absorpt_correction_T_min 0.941
_exptl_absorpt_correction_type multi-scan
_exptl_absorpt_process_details '(SADABS; Sheldrick, 2003)'
_exptl_crystal_colour red
_exptl_crystal_density_diffrn 1.481
_exptl_crystal_density_method 'not measured'
_exptl_crystal_description plate
_exptl_crystal_F_000 464
_exptl_crystal_size_max 0.35
_exptl_crystal_size_mid 0.26
_exptl_crystal_size_min 0.08
_refine_diff_density_max 0.403
_refine_diff_density_min -0.660
_refine_ls_extinction_method none
_refine_ls_goodness_of_fit_ref 1.065
_refine_ls_hydrogen_treatment constr
_refine_ls_matrix_type full
_refine_ls_number_parameters 283
_refine_ls_number_reflns 4556
_refine_ls_number_restraints 0
_refine_ls_restrained_S_all 1.065
_refine_ls_R_factor_all 0.1099
_refine_ls_R_factor_gt 0.0566
_refine_ls_shift/su_max 0.001
_refine_ls_shift/su_mean 0.000
_refine_ls_structure_factor_coef Fsqd
_refine_ls_weighting_details 'w=1/[\s^2^(Fo^2^)+(0.0676P)^2^+1.0668P] where P=(Fo^2^+2Fc^2^)/3'
_refine_ls_weighting_scheme calc
_refine_ls_wR_factor_gt 0.1311
_refine_ls_wR_factor_ref 0.1609
_reflns_number_gt 2896
_reflns_number_total 4556
_reflns_threshold_expression I>2\s(I)
_cod_data_source_file sk3294.cif
_cod_data_source_block II
_cod_depositor_comments
;
 Removing duplicate rows from the ATOM_TYPE loop.

 Antanas Vaitkus,
 2018-08-07

The following automatic conversions were performed:
'_exptl_absorpt_correction_type' value 'Multi-scan' changed to
'multi-scan' according to
'/home/saulius/struct/CIF-dictionaries/cif_core.dic' dictionary named
'cif_core.dic' version 2.4.1 from 2010-06-29.

Automatic conversion script
Id: cif_fix_enum 1527 2010-12-29 10:47:43Z saulius 

The following automatic conversions were performed:

'_exptl_absorpt_correction_type' value 'Multi-scan' changed to
'multi-scan' according to
/home/saulius/struct/CIF-dictionaries/cif_core.dic dictionary named
'cif_core.dic' version 2.4.1 from 2010-06-29.

Automatic conversion script
Id: cif_fix_values 1715 2011-07-08 13:25:40Z adriana 
;
_cod_database_code 2017021
_cod_database_fobs_code 2017021

loop_
_symmetry_equiv_pos_as_xyz
'x, y, z'
'-x, -y, -z'

loop_
_atom_site_type_symbol
_atom_site_label
_atom_site_fract_x
_atom_site_fract_y
_atom_site_fract_z
_atom_site_U_iso_or_equiv
_atom_site_adp_type
_atom_site_calc_flag
_atom_site_refinement_flags
_atom_site_occupancy
_atom_site_disorder_assembly
_atom_site_disorder_group
N N1 0.4034(2) 0.6213(2) 0.1845(2) 0.0202(5) Uani d . 1 . .
C C2 0.4609(3) 0.6622(3) 0.3230(3) 0.0199(6) Uani d . 1 . .
N N3 0.4525(3) 0.5672(2) 0.3729(2) 0.0224(5) Uani d . 1 . .
H H3 0.5030 0.6000 0.4660 0.027 Uiso d R 1 . .
C C4 0.3799(3) 0.4195(3) 0.2843(3) 0.0203(6) Uani d . 1 . .
C C5 0.3097(3) 0.3722(3) 0.1344(3) 0.0197(6) Uani d . 1 . .
C C6 0.3260(3) 0.4785(3) 0.0914(3) 0.0198(6) Uani d . 1 . .
N N2 0.5310(3) 0.8042(2) 0.4185(2) 0.0258(5) Uani d . 1 . .
H H21 0.5160 0.8655 0.3835 0.031 Uiso d R 1 . .
H H22 0.5431 0.8304 0.5059 0.031 Uiso d R 1 . .
O O4 0.3818(2) 0.3384(2) 0.33964(19) 0.0247(4) Uani d . 1 . .
N N5 0.2329(2) 0.2282(2) 0.0290(2) 0.0200(5) Uani d . 1 . .
C C57 0.2049(3) 0.1195(3) 0.0503(3) 0.0209(6) Uani d . 1 . .
H H57 0.2416 0.1320 0.1450 0.025 Uiso calc R 1 . .
C C51 0.1149(3) -0.0251(3) -0.0746(3) 0.0203(6) Uani d . 1 . .
C C52 0.1086(3) -0.1508(3) -0.0601(3) 0.0240(6) Uani d . 1 . .
H H52 0.1636 -0.1430 0.0317 0.029 Uiso calc R 1 . .
C C53 0.0240(3) -0.2868(3) -0.1767(3) 0.0267(6) Uani d . 1 . .
H H53 0.0219 -0.3730 -0.1668 0.032 Uiso calc R 1 . .
C C54 -0.0575(3) -0.2952(3) -0.3082(3) 0.0248(6) Uani d . 1 . .
C C55 -0.0585(3) -0.1733(3) -0.3267(3) 0.0252(6) Uani d . 1 . .
H H55 -0.1183 -0.1819 -0.4178 0.030 Uiso calc R 1 . .
C C56 0.0298(3) -0.0379(3) -0.2094(3) 0.0241(6) Uani d . 1 . .
H H56 0.0326 0.0475 -0.2205 0.029 Uiso calc R 1 . .
N N51 -0.1490(3) -0.4388(3) -0.4325(3) 0.0319(6) Uani d . 1 . .
O O51 -0.1545(3) -0.5454(2) -0.4130(3) 0.0545(7) Uani d . 1 . .
O O52 -0.2188(3) -0.4460(2) -0.5495(2) 0.0397(6) Uani d . 1 . .
N N6 0.2700(3) 0.4454(2) -0.0507(2) 0.0216(5) Uani d . 1 . .
C C61 0.1260(3) 0.3456(3) -0.1574(3) 0.0207(6) Uani d . 1 . .
C C62 0.0105(3) 0.3350(3) -0.1250(3) 0.0229(6) Uani d . 1 . .
H H62 0.0278 0.3909 -0.0291 0.027 Uiso calc R 1 . .
C C63 -0.1310(3) 0.2433(3) -0.2312(3) 0.0255(6) Uani d . 1 . .
H H63 -0.2100 0.2360 -0.2077 0.031 Uiso calc R 1 . .
C C64 -0.1572(3) 0.1623(3) -0.3714(3) 0.0284(7) Uani d . 1 . .
H H64 -0.2542 0.0999 -0.4446 0.034 Uiso calc R 1 . .
C C65 -0.0422(3) 0.1727(3) -0.4038(3) 0.0274(6) Uani d . 1 . .
H H65 -0.0598 0.1170 -0.5000 0.033 Uiso calc R 1 . .
C C66 0.0995(3) 0.2634(3) -0.2979(3) 0.0240(6) Uani d . 1 . .
H H66 0.1785 0.2695 -0.3214 0.029 Uiso calc R 1 . .
C C67 0.3280(3) 0.5553(3) -0.0822(3) 0.0265(6) Uani d . 1 . .
H H67A 0.2957 0.6409 -0.0471 0.040 Uiso calc R 1 . .
H H67B 0.2907 0.5137 -0.1862 0.040 Uiso calc R 1 . .
H H67C 0.4367 0.5850 -0.0344 0.040 Uiso calc R 1 . .
S S1 0.50481(9) 1.00119(8) 0.19238(8) 0.0311(2) Uani d . 1 . .
O O1 0.4690(2) 1.0149(2) 0.3099(2) 0.0311(5) Uani d . 1 . .
C C11 0.6266(4) 1.1739(3) 0.2533(4) 0.0357(7) Uani d . 1 . .
H H11A 0.7070 1.2069 0.3497 0.054 Uiso calc R 1 . .
H H11B 0.5720 1.2450 0.2565 0.054 Uiso calc R 1 . .
H H11C 0.6684 1.1654 0.1875 0.054 Uiso calc R 1 . .
C C12 0.6310(4) 0.9017(3) 0.1989(4) 0.0345(7) Uani d . 1 . .
H H12A 0.5841 0.8046 0.1821 0.052 Uiso calc R 1 . .
H H12B 0.7186 0.9540 0.2936 0.052 Uiso calc R 1 . .
H H12C 0.6610 0.8907 0.1247 0.052 Uiso calc R 1 . .

loop_
_atom_site_aniso_label
_atom_site_aniso_U_11
_atom_site_aniso_U_22
_atom_site_aniso_U_33
_atom_site_aniso_U_12
_atom_site_aniso_U_13
_atom_site_aniso_U_23
N1 0.0219(12) 0.0184(11) 0.0161(11) 0.0041(9) 0.0071(9) 0.0067(9)
C2 0.0195(13) 0.0204(13) 0.0181(13) 0.0056(11) 0.0083(11) 0.0083(11)
N3 0.0258(12) 0.0202(12) 0.0134(11) 0.0037(9) 0.0044(9) 0.0066(9)
C4 0.0217(14) 0.0198(13) 0.0190(13) 0.0058(11) 0.0092(11) 0.0092(11)
C5 0.0213(14) 0.0188(13) 0.0171(13) 0.0062(11) 0.0083(11) 0.0074(11)
C6 0.0201(13) 0.0208(13) 0.0175(13) 0.0063(11) 0.0094(11) 0.0078(11)
N2 0.0337(14) 0.0197(12) 0.0178(12) 0.0041(10) 0.0092(11) 0.0072(10)
O4 0.0295(11) 0.0213(10) 0.0175(10) 0.0035(8) 0.0065(8) 0.0097(8)
N5 0.0202(11) 0.0183(11) 0.0195(11) 0.0061(9) 0.0091(10) 0.0076(9)
C57 0.0201(13) 0.0232(14) 0.0187(13) 0.0069(11) 0.0086(11) 0.0097(11)
C51 0.0204(13) 0.0203(13) 0.0196(14) 0.0057(11) 0.0095(11) 0.0091(11)
C52 0.0256(15) 0.0236(14) 0.0228(14) 0.0072(12) 0.0109(12) 0.0116(12)
C53 0.0275(15) 0.0239(15) 0.0304(16) 0.0069(12) 0.0133(13) 0.0150(13)
C54 0.0248(15) 0.0198(14) 0.0222(14) 0.0024(11) 0.0100(12) 0.0055(11)
C55 0.0252(15) 0.0273(15) 0.0206(14) 0.0046(12) 0.0094(12) 0.0114(12)
C56 0.0274(15) 0.0224(14) 0.0230(14) 0.0063(12) 0.0122(12) 0.0113(12)
N51 0.0367(15) 0.0230(13) 0.0275(14) 0.0036(11) 0.0124(12) 0.0083(11)
O51 0.0718(19) 0.0218(12) 0.0401(14) 0.0021(11) 0.0045(13) 0.0121(11)
O52 0.0503(14) 0.0301(12) 0.0202(11) -0.0020(10) 0.0079(10) 0.0074(9)
N6 0.0254(12) 0.0195(11) 0.0145(11) 0.0010(9) 0.0065(10) 0.0076(9)
C61 0.0234(14) 0.0199(13) 0.0170(13) 0.0065(11) 0.0068(11) 0.0098(11)
C62 0.0246(14) 0.0225(14) 0.0206(14) 0.0086(11) 0.0089(12) 0.0107(11)
C63 0.0229(14) 0.0286(15) 0.0283(15) 0.0088(12) 0.0104(12) 0.0178(13)
C64 0.0214(14) 0.0272(15) 0.0268(16) 0.0025(12) 0.0029(12) 0.0134(13)
C65 0.0288(16) 0.0262(15) 0.0180(14) 0.0045(12) 0.0060(12) 0.0080(12)
C66 0.0266(15) 0.0252(14) 0.0184(14) 0.0073(12) 0.0097(12) 0.0099(11)
C67 0.0322(16) 0.0256(15) 0.0203(14) 0.0034(12) 0.0094(12) 0.0140(12)
S1 0.0304(4) 0.0334(4) 0.0283(4) 0.0076(3) 0.0134(3) 0.0146(3)
O1 0.0437(13) 0.0296(11) 0.0329(12) 0.0159(10) 0.0257(10) 0.0179(10)
C11 0.0406(19) 0.0278(16) 0.044(2) 0.0094(14) 0.0245(16) 0.0171(15)
C12 0.0362(18) 0.0245(16) 0.0383(18) 0.0049(13) 0.0227(15) 0.0072(14)

loop_
_atom_type_symbol
_atom_type_description
_atom_type_scat_dispersion_real
_atom_type_scat_dispersion_imag
_atom_type_scat_source
C C 0.0033 0.0016 'International Tables Vol C Tables 4.2.6.8 and 6.1.1.4'
H H 0.0000 0.0000 'International Tables Vol C Tables 4.2.6.8 and 6.1.1.4'
N N 0.0061 0.0033 'International Tables Vol C Tables 4.2.6.8 and 6.1.1.4'
O O 0.0106 0.0060 'International Tables Vol C Tables 4.2.6.8 and 6.1.1.4'
S S 0.1246 0.1234 'International Tables Vol C Tables 4.2.6.8 and 6.1.1.4'

loop_
_geom_angle_atom_site_label_1
_geom_angle_atom_site_label_2
_geom_angle_atom_site_label_3
_geom_angle_site_symmetry_1
_geom_angle_site_symmetry_3
_geom_angle
_geom_angle_publ_flag
C2 N1 C6 . . 117.7(2) ?
N1 C2 N3 . . 122.7(2) ?
N1 C2 N2 . . 119.4(2) ?
N3 C2 N2 . . 118.0(2) ?
C2 N3 C4 . . 122.8(2) ?
C2 N3 H3 . . 117.9 ?
C4 N3 H3 . . 119.0 ?
O4 C4 N3 . . 118.5(2) ?
O4 C4 C5 . . 125.2(2) ?
N3 C4 C5 . . 116.2(2) ?
N5 C5 C6 . . 118.2(2) ?
N5 C5 C4 . . 124.5(2) ?
C6 C5 C4 . . 117.2(2) ?
N1 C6 N6 . . 113.8(2) ?
N1 C6 C5 . . 123.3(2) ?
N6 C6 C5 . . 122.8(2) ?
C2 N2 H21 . . 115.5 ?
C2 N2 H22 . . 116.1 ?
H21 N2 H22 . . 119.5 ?
C57 N5 C5 . . 125.8(2) ?
N5 C57 C51 . . 118.5(2) ?
N5 C57 H57 . . 120.7 ?
C51 C57 H57 . . 120.7 ?
C52 C51 C56 . . 118.8(2) ?
C52 C51 C57 . . 120.6(2) ?
C56 C51 C57 . . 120.5(2) ?
C53 C52 C51 . . 121.0(3) ?
C53 C52 H52 . . 119.5 ?
C51 C52 H52 . . 119.5 ?
C52 C53 C54 . . 118.5(3) ?
C52 C53 H53 . . 120.8 ?
C54 C53 H53 . . 120.8 ?
C55 C54 C53 . . 122.5(3) ?
C55 C54 N51 . . 118.5(3) ?
C53 C54 N51 . . 119.0(3) ?
C54 C55 C56 . . 118.3(3) ?
C54 C55 H55 . . 120.9 ?
C56 C55 H55 . . 120.9 ?
C55 C56 C51 . . 120.8(3) ?
C55 C56 H56 . . 119.6 ?
C51 C56 H56 . . 119.6 ?
O51 N51 O52 . . 123.3(3) ?
O51 N51 C54 . . 117.9(3) ?
O52 N51 C54 . . 118.8(2) ?
C6 N6 C61 . . 122.5(2) ?
C6 N6 C67 . . 117.4(2) ?
C61 N6 C67 . . 115.3(2) ?
C62 C61 C66 . . 119.2(3) ?
C62 C61 N6 . . 121.0(2) ?
C66 C61 N6 . . 119.7(2) ?
C61 C62 C63 . . 120.6(3) ?
C61 C62 H62 . . 119.7 ?
C63 C62 H62 . . 119.7 ?
C64 C63 C62 . . 120.0(3) ?
C64 C63 H63 . . 120.0 ?
C62 C63 H63 . . 120.0 ?
C65 C64 C63 . . 119.5(3) ?
C65 C64 H64 . . 120.2 ?
C63 C64 H64 . . 120.2 ?
C64 C65 C66 . . 120.6(3) ?
C64 C65 H65 . . 119.7 ?
C66 C65 H65 . . 119.7 ?
C65 C66 C61 . . 120.1(3) ?
C65 C66 H66 . . 120.0 ?
C61 C66 H66 . . 120.0 ?
N6 C67 H67A . . 109.5 ?
N6 C67 H67B . . 109.5 ?
H67A C67 H67B . . 109.5 ?
N6 C67 H67C . . 109.5 ?
H67A C67 H67C . . 109.5 ?
H67B C67 H67C . . 109.5 ?
O1 S1 C12 . . 105.48(14) ?
O1 S1 C11 . . 106.46(14) ?
C12 S1 C11 . . 98.81(15) ?
S1 C11 H11A . . 109.5 ?
S1 C11 H11B . . 109.5 ?
H11A C11 H11B . . 109.5 ?
S1 C11 H11C . . 109.5 ?
H11A C11 H11C . . 109.5 ?
H11B C11 H11C . . 109.5 ?
S1 C12 H12A . . 109.5 ?
S1 C12 H12B . . 109.5 ?
H12A C12 H12B . . 109.5 ?
S1 C12 H12C . . 109.5 ?
H12A C12 H12C . . 109.5 ?
H12B C12 H12C . . 109.5 ?

loop_
_geom_bond_atom_site_label_1
_geom_bond_atom_site_label_2
_geom_bond_site_symmetry_2
_geom_bond_distance
_geom_bond_publ_flag
N1 C2 . 1.319(3) ?
N1 C6 . 1.350(3) ?
C2 N3 . 1.337(3) ?
C2 N2 . 1.338(3) ?
N3 C4 . 1.375(3) ?
N3 H3 . 0.8799 ?
C4 O4 . 1.241(3) ?
C4 C5 . 1.421(4) ?
C5 N5 . 1.382(3) ?
C5 C6 . 1.399(4) ?
C6 N6 . 1.378(3) ?
N2 H21 . 0.8800 ?
N2 H22 . 0.8800 ?
N5 C57 . 1.276(3) ?
C57 C51 . 1.467(4) ?
C57 H57 . 0.9500 ?
C51 C52 . 1.386(4) ?
C51 C56 . 1.396(4) ?
C52 C53 . 1.376(4) ?
C52 H52 . 0.9500 ?
C53 C54 . 1.378(4) ?
C53 H53 . 0.9500 ?
C54 C55 . 1.372(4) ?
C54 N51 . 1.460(4) ?
C55 C56 . 1.380(4) ?
C55 H55 . 0.9500 ?
C56 H56 . 0.9500 ?
N51 O51 . 1.220(3) ?
N51 O52 . 1.223(3) ?
N6 C61 . 1.425(3) ?
N6 C67 . 1.461(3) ?
C61 C62 . 1.375(4) ?
C61 C66 . 1.387(4) ?
C62 C63 . 1.386(4) ?
C62 H62 . 0.9500 ?
C63 C64 . 1.383(4) ?
C63 H63 . 0.9500 ?
C64 C65 . 1.370(4) ?
C64 H64 . 0.9500 ?
C65 C66 . 1.384(4) ?
C65 H65 . 0.9500 ?
C66 H66 . 0.9500 ?
C67 H67A . 0.9800 ?
C67 H67B . 0.9800 ?
C67 H67C . 0.9800 ?
S1 O1 . 1.484(2) ?
S1 C12 . 1.752(3) ?
S1 C11 . 1.768(3) ?
C11 H11A . 0.9800 ?
C11 H11B . 0.9800 ?
C11 H11C . 0.9800 ?
C12 H12A . 0.9800 ?
C12 H12B . 0.9800 ?
C12 H12C . 0.9800 ?

loop_
_geom_hbond_atom_site_label_D
_geom_hbond_atom_site_label_H
_geom_hbond_atom_site_label_A
_geom_hbond_site_symmetry_A
_geom_hbond_distance_DH
_geom_hbond_distance_HA
_geom_hbond_distance_DA
_geom_hbond_angle_DHA
_geom_hbond_publ_flag
N3 H3 O4 2_666 0.88 1.86 2.739(3) 176 no
N2 H21 O1 . 0.88 2.07 2.949(3) 175 no
N2 H22 O1 2_676 0.88 2.15 2.935(3) 148 no
C56 H56 Cg . 0.95 2.46 3.397(4) 168 no

loop_
_geom_torsion_atom_site_label_1
_geom_torsion_atom_site_label_2
_geom_torsion_atom_site_label_3
_geom_torsion_atom_site_label_4
_geom_torsion_site_symmetry_1
_geom_torsion_site_symmetry_2
_geom_torsion_site_symmetry_3
_geom_torsion_site_symmetry_4
_geom_torsion
_geom_torsion_publ_flag
C6 N1 C2 N3 . . . . 3.9(4) ?
C6 N1 C2 N2 . . . . -176.2(2) ?
N1 C2 N3 C4 . . . . -1.7(4) ?
N2 C2 N3 C4 . . . . 178.3(2) ?
C2 N3 C4 O4 . . . . 177.6(3) ?
C2 N3 C4 C5 . . . . -1.6(4) ?
O4 C4 C5 N5 . . . . 0.2(4) ?
N3 C4 C5 N5 . . . . 179.3(2) ?
O4 C4 C5 C6 . . . . -176.6(3) ?
N3 C4 C5 C6 . . . . 2.5(4) ?
C2 N1 C6 N6 . . . . -180.0(2) ?
C2 N1 C6 C5 . . . . -2.8(4) ?
N5 C5 C6 N1 . . . . -177.5(2) ?
C4 C5 C6 N1 . . . . -0.4(4) ?
N5 C5 C6 N6 . . . . -0.5(4) ?
C4 C5 C6 N6 . . . . 176.5(2) ?
C6 C5 N5 C57 . . . . -178.0(3) ?
C4 C5 N5 C57 . . . . 5.3(4) ?
C5 N5 C57 C51 . . . . 176.8(2) ?
N5 C57 C51 C52 . . . . 165.6(3) ?
N5 C57 C51 C56 . . . . -16.8(4) ?
C56 C51 C52 C53 . . . . 2.1(4) ?
C57 C51 C52 C53 . . . . 179.7(3) ?
C51 C52 C53 C54 . . . . -1.6(4) ?
C52 C53 C54 C55 . . . . -0.6(4) ?
C52 C53 C54 N51 . . . . -179.4(3) ?
C53 C54 C55 C56 . . . . 2.2(4) ?
N51 C54 C55 C56 . . . . -179.1(3) ?
C54 C55 C56 C51 . . . . -1.6(4) ?
C52 C51 C56 C55 . . . . -0.5(4) ?
C57 C51 C56 C55 . . . . -178.2(3) ?
C55 C54 N51 O51 . . . . -175.5(3) ?
C53 C54 N51 O51 . . . . 3.4(4) ?
C55 C54 N51 O52 . . . . 2.6(4) ?
C53 C54 N51 O52 . . . . -178.5(3) ?
N1 C6 N6 C61 . . . . -140.1(2) ?
C5 C6 N6 C61 . . . . 42.6(4) ?
N1 C6 N6 C67 . . . . 14.0(3) ?
C5 C6 N6 C67 . . . . -163.3(3) ?
C6 N6 C61 C62 . . . . 34.1(4) ?
C67 N6 C61 C62 . . . . -120.4(3) ?
C6 N6 C61 C66 . . . . -149.4(3) ?
C67 N6 C61 C66 . . . . 56.0(3) ?
C66 C61 C62 C63 . . . . 0.0(4) ?
N6 C61 C62 C63 . . . . 176.5(2) ?
C61 C62 C63 C64 . . . . -0.5(4) ?
C62 C63 C64 C65 . . . . 0.5(4) ?
C63 C64 C65 C66 . . . . -0.1(4) ?
C64 C65 C66 C61 . . . . -0.3(4) ?
C62 C61 C66 C65 . . . . 0.4(4) ?
N6 C61 C66 C65 . . . . -176.2(2) ?
